data_1574604
loop_
_publ_author_name
'Zheng, Hongrui'
'Wang, Qingqing'
'Wang, Fei'
'Li, Shangda'
'Zhang, Jian'

_publ_section_title
;
 Rational design of circularly polarized luminescence active chiral
 metal--organic frameworks for logic devices
;
_journal_issue 24
_journal_name_full 'Chemical Science'
_journal_page_first 10742
_journal_page_last 10749
_journal_paper_doi 10.1039/D5SC02334C
_journal_volume 16
_journal_year 2025
_chemical_formula_moiety 'C24 H22 N4 O14 Zn2'
_chemical_formula_sum 'C24 H22 N4 O14 Zn2'
_chemical_formula_weight 721.19
_chemical_name_systematic L-42
_space_group_crystal_system monoclinic
_space_group_IT_number 4
_space_group_name_Hall 'P 2yb'
_space_group_name_H-M_alt 'P 1 21 1'
_atom_sites_solution_hydrogens geom
_atom_sites_solution_primary dual
_audit_creation_date 2025-01-07
_audit_creation_method
;
Olex2 1.5
(compiled 2024.02.16 svn.r378c4104 for OlexSys, GUI svn.r6928)
;
_audit_update_record
;
2025-01-07 deposited with the CCDC.	2025-05-12 downloaded from the CCDC.
;
_cell_angle_alpha 90
_cell_angle_beta 92.0730(10)
_cell_angle_gamma 90
_cell_formula_units_Z 2
_cell_length_a 8.54460(10)
_cell_length_b 11.37800(10)
_cell_length_c 14.95310(10)
_cell_measurement_reflns_used 21384
_cell_measurement_temperature 293(2)
_cell_measurement_theta_max 75.0890
_cell_measurement_theta_min 4.8590
_cell_volume 1452.80(2)
_computing_cell_refinement 'CrysAlisPro 1.171.43.118a (Rigaku OD, 2024)'
_computing_data_collection 'CrysAlisPro 1.171.43.118a (Rigaku OD, 2024)'
_computing_data_reduction 'CrysAlisPro 1.171.43.118a (Rigaku OD, 2024)'
_computing_molecular_graphics 'Olex2 1.5 (Dolomanov et al., 2009)'
_computing_publication_material 'Olex2 1.5 (Dolomanov et al., 2009)'
_computing_structure_refinement 'SHELXL 2018/1 (Sheldrick, 2015)'
_computing_structure_solution 'SHELXT 2014/5 (Sheldrick, 2014)'
_diffrn_ambient_temperature 293(2)
_diffrn_detector 'Hybrid Pixel Array Detector'
_diffrn_detector_area_resol_mean 10.0000
_diffrn_detector_type HyPix
_diffrn_measured_fraction_theta_full 0.998
_diffrn_measured_fraction_theta_max 0.990
_diffrn_measurement_details
;
List of Runs (angles in degrees, time in seconds):

  # Type    Start    End  Width  t~exp~   \w     \q     \k     \f   Frames
#--------------------------------------------------------------------------
  1  \w     37.00 112.00   0.50    0.37    --  108.84-125.00 -90.00  150
  2  \w     39.00 122.00   0.50    0.09    --   42.72-178.00   0.00  166
  3  \w     37.00 112.00   0.50    0.37    --  108.84-125.00  30.00  150
  4  \w     37.00 112.00   0.50    0.37    --  108.84-125.00 120.00  150
  5  \w     37.00 112.00   0.50    0.37    --  108.84-125.00 120.00  150
  6  \w     37.00 112.00   0.50    0.37    --  108.84-125.00 150.00  150
  7  \w     34.00 105.00   0.50    0.37    --  108.84 -95.00   0.00  142
  8  \w     34.00 105.00   0.50    0.37    --  108.84 -95.00  60.00  142
  9  \w     34.00 105.00   0.50    0.37    --  108.84 -95.00 -60.00  142
 10  \w     34.00 105.00   0.50    0.37    --  108.84 -95.00 -90.00  142
 11  \w     34.00 105.00   0.50    0.37    --  108.84 -95.00-180.00  142
 12  \w    -37.00  26.00   0.50    0.09    --   42.72 -19.00-120.00  126
 13  \w     35.00  71.00   0.50    0.37    --  108.84 -61.00  90.00   72
 14  \w     35.00  71.00   0.50    0.37    --  108.84 -61.00 120.00   72
 15  \w     41.00 122.00   0.50    0.09    --   42.72 178.00 -60.00  162
 16  \w     85.00 176.00   0.50    0.37    --  108.84  30.00 -60.00  182
 17  \w     87.00 176.00   0.50    0.37    --  108.84  45.00-120.00  178
 18  \w     86.00 176.00   0.50    0.37    --  108.84  61.00-180.00  180
 19  \w     86.00 176.00   0.50    0.37    --  108.84  61.00-180.00  180
 20  \w     86.00 176.00   0.50    0.37    --  108.84  61.00-150.00  180
 21  \w     80.00 176.00   0.50    0.37    --  108.84  77.00  90.00  192
 22  \w     87.00 176.00   0.50    0.37    --  108.84  45.00 150.00  178
 23  \w    -26.00  38.00   0.50    0.09    --  -42.72  19.00  30.00  128
 24  \w    -43.00  35.00   0.50    0.09    --  -42.72  38.00 120.00  156
 25  \w   -122.00 -39.00   0.50    0.09    --  -42.72 178.00  30.00  166
 26  \w   -120.00 -31.00   0.50    0.37    -- -105.00 137.00-155.65  178
 27  \w   -120.00 -31.00   0.50    0.37    -- -105.00 137.00-155.65  178
 28  \w   -112.00 -33.00   0.50    0.37    -- -105.00 125.00-120.00  158
 29  \w   -105.00 -31.00   0.50    0.37    -- -105.00  77.00-150.00  148
 30  \w   -123.00 -12.00   0.50    0.09    --  -42.72 -19.00 -30.00  222
 31  \w   -117.00 -14.00   0.50    0.09    --  -42.72 -77.00  60.00  206
 32  \w   -117.00 -14.00   0.50    0.09    --  -42.72 -77.00  90.00  206
 33  \w   -120.00 -19.00   0.50    0.09    --  -42.72 -38.00 150.00  202
 34  \w   -117.00 -14.00   0.50    0.09    --  -42.72 -77.00 -30.00  206
 35  \w   -117.00 -20.00   0.50    0.09    --  -42.72 -57.00 -30.00  194
 36  \w   -117.00 -14.00   0.50    0.09    --  -42.72 -77.00 -90.00  206
 37  \w   -117.00 -14.00   0.50    0.09    --  -42.72 -77.00-180.00  206
 38  \w   -175.00 -77.00   0.50    0.37    -- -105.00 -74.00 -17.96  196
 39  \w   -175.00 -78.00   0.50    0.37    -- -105.00 -72.00   9.50  194
 40  \w   -175.00 -78.00   0.50    0.37    -- -105.00 -71.00  57.22  194
 41  \w   -175.00 -81.00   0.50    0.37    -- -105.00 -74.00  77.20  188
 42  \w   -175.00 -77.00   0.50    0.37    -- -105.00 -74.00 164.00  196
 43  \w   -175.00 -81.00   0.50    0.37    -- -105.00 -61.00  87.91  188
 44  \w   -175.00 -78.00   0.50    0.37    -- -105.00 -71.00  57.22  194
 45  \w   -175.00 -81.00   0.50    0.37    -- -105.00 -61.00  22.02  188
 46  \w   -121.00 -41.00   0.50    0.09    --  -42.72-178.00   0.00  160
 47  \w   -121.00 -41.00   0.50    0.09    --  -42.72-178.00   0.00  160
;
_diffrn_measurement_device 'four-circle diffractometer'
_diffrn_measurement_device_type 'XtaLAB Synergy, Single source at home/near, HyPix'
_diffrn_measurement_method '\w scans'
_diffrn_orient_matrix_type 'CrysAlisPro convention (1999,Acta A55,543-557)'
_diffrn_orient_matrix_UB_11 -0.1667849000
_diffrn_orient_matrix_UB_12 -0.0515650000
_diffrn_orient_matrix_UB_13 -0.0010494000
_diffrn_orient_matrix_UB_21 0.0377785000
_diffrn_orient_matrix_UB_22 -0.0754379000
_diffrn_orient_matrix_UB_23 -0.0819872000
_diffrn_orient_matrix_UB_31 0.0576698000
_diffrn_orient_matrix_UB_32 -0.0999178000
_diffrn_orient_matrix_UB_33 0.0624383000
_diffrn_radiation_monochromator mirror
_diffrn_radiation_probe x-ray
_diffrn_radiation_type 'Cu K\a'
_diffrn_radiation_wavelength 1.54184
_diffrn_reflns_av_R_equivalents 0.0432
_diffrn_reflns_av_unetI/netI 0.0242
_diffrn_reflns_Laue_measured_fraction_full 0.998
_diffrn_reflns_Laue_measured_fraction_max 0.990
_diffrn_reflns_limit_h_max 10
_diffrn_reflns_limit_h_min -10
_diffrn_reflns_limit_k_max 14
_diffrn_reflns_limit_k_min -14
_diffrn_reflns_limit_l_max 18
_diffrn_reflns_limit_l_min -18
_diffrn_reflns_number 33632
_diffrn_reflns_point_group_measured_fraction_full 0.999
_diffrn_reflns_point_group_measured_fraction_max 0.990
_diffrn_reflns_theta_full 67.684
_diffrn_reflns_theta_max 75.333
_diffrn_reflns_theta_min 2.957
_diffrn_source 'micro-focus sealed X-ray tube'
_diffrn_source_type 'PhotonJet (Cu) X-ray Source'
_exptl_absorpt_coefficient_mu 2.712
_exptl_absorpt_correction_T_max 1.00000
_exptl_absorpt_correction_T_min 0.36040
_exptl_absorpt_correction_type multi-scan
_exptl_absorpt_process_details
;
CrysAlisPro 1.171.43.118a (Rigaku Oxford Diffraction, 2024)
Empirical absorption correction using spherical harmonics,
implemented in SCALE3 ABSPACK scaling algorithm.
;
_exptl_crystal_colour 'clear light yellow'
_exptl_crystal_colour_lustre clear
_exptl_crystal_colour_modifier light
_exptl_crystal_colour_primary yellow
_exptl_crystal_density_diffrn 1.649
_exptl_crystal_description block
_exptl_crystal_F_000 732
_exptl_crystal_size_max 0.1
_exptl_crystal_size_mid 0.1
_exptl_crystal_size_min 0.1
_refine_diff_density_max 1.673
_refine_diff_density_min -0.585
_refine_diff_density_rms 0.120
_refine_ls_abs_structure_details
;
 Refined as an inversion twin.
;
_refine_ls_abs_structure_Flack 0.50(9)
_refine_ls_extinction_coef 0.0002(3)
_refine_ls_extinction_expression Fc^*^=kFc[1+0.001xFc^2^\l^3^/sin(2\q)]^-1/4^
_refine_ls_extinction_method 'SHELXL-2018/1 (Sheldrick 2018)'
_refine_ls_goodness_of_fit_ref 1.141
_refine_ls_hydrogen_treatment constr
_refine_ls_matrix_type full
_refine_ls_number_parameters 403
_refine_ls_number_reflns 5847
_refine_ls_number_restraints 19
_refine_ls_restrained_S_all 1.178
_refine_ls_R_factor_all 0.0557
_refine_ls_R_factor_gt 0.0517
_refine_ls_shift/su_max 0.000
_refine_ls_shift/su_mean 0.000
_refine_ls_structure_factor_coef Fsqd
_refine_ls_weighting_details 'w=1/[\s^2^(Fo^2^)+(0.0860P)^2^+2.7810P] where P=(Fo^2^+2Fc^2^)/3'
_refine_ls_weighting_scheme calc
_refine_ls_wR_factor_gt 0.1532
_refine_ls_wR_factor_ref 0.1588
_reflns_Friedel_coverage 0.902
_reflns_Friedel_fraction_full 1.000
_reflns_Friedel_fraction_max 0.991
_reflns_number_gt 5340
_reflns_number_total 5847
_reflns_threshold_expression 'I > 2\s(I)'
_cod_data_source_file d5sc02334c2.cif
_cod_data_source_block l-42-20250106-cu_auto
_cod_depositor_comments 'Adding full bibliography for 1574599--1574604.cif.'
_cod_database_code 1574604
_shelx_shelxl_version_number 2018/1
_chemical_oxdiff_formula 'C H N O Zn'
_shelx_space_group_comment
;
The symmetry employed for this shelxl refinement is uniquely defined
by the following loop, which should always be used as a source of
symmetry information in preference to the above space-group names.
They are only intended as comments.
;
_shelx_estimated_absorpt_t_max 0.773
_shelx_estimated_absorpt_t_min 0.773
_olex2_refinement_description
;
1. Twinned data refinement
 Scales: 0.50(9)
 0.50(9)
2. Fixed Uiso
 At 1.2 times of:
  All C(H) groups, All C(H,H) groups
 At 1.5 times of:
  All C(H,H,H) groups, All O(H) groups
3. Uiso/Uaniso restraints and constraints
Uanis(O00J) \\sim Ueq: with sigma of 0.001 and sigma for terminal atoms of 0.001
Uanis(O1) \\sim Ueq, Uanis(C00V) \\sim Ueq: with sigma of 0.1 and sigma for
terminal atoms of 0.2
Uanis(O1) \\sim Ueq: with sigma of 0.001 and sigma for terminal atoms of 0.002
Uanis(C00V) \\sim Ueq: with sigma of 0.001 and sigma for terminal atoms of 0.002
4.a Ternary CH refined with riding coordinates:
 C012(H012), C018(H018)
4.b Secondary CH2 refined with riding coordinates:
 C00R(H00A,H00C), C016(H01D,H01E)
4.c Aromatic/amide H refined with riding coordinates:
 C00L(H00L), C00M(H00M), C00N(H00N), C00Q(H00Q), C00U(H00U), C00W(H00W),
 C013(H013), C015(H015)
4.d Idealised Me refined as rotating group:
 C00V(H00D,H00E,H00F), C011(H01A,H01B,H01C)
4.e Idealised tetrahedral OH refined as rotating group:
 O004(H004), O00B(H00B)
;
_olex2_submission_special_instructions 'No special instructions were received'
_oxdiff_exptl_absorpt_empirical_details
;
Empirical correction (ABSPACK) includes:
- Absorption correction using spherical harmonics
- Frame scaling
;
_oxdiff_exptl_absorpt_empirical_full_max 2.448
_oxdiff_exptl_absorpt_empirical_full_min 0.704

loop_
_space_group_symop_operation_xyz
'x, y, z'
'-x, y+1/2, -z'

loop_
_atom_site_label
_atom_site_type_symbol
_atom_site_fract_x
_atom_site_fract_y
_atom_site_fract_z
_atom_site_U_iso_or_equiv
_atom_site_adp_type
_atom_site_occupancy
_atom_site_site_symmetry_order
_atom_site_calc_flag
_atom_site_refinement_flags_posn
_atom_site_refinement_flags_adp
_atom_site_refinement_flags_occupancy
_atom_site_disorder_assembly
_atom_site_disorder_group
Zn01 Zn 0.34672(11) 1.03736(7) 0.73640(7) 0.0247(3) Uani 1 1 d . . . . .
Zn02 Zn 1.15354(11) 0.26294(7) 0.76365(7) 0.0251(3) Uani 1 1 d . . . . .
O003 O 0.4688(7) 0.8951(7) 0.7251(4) 0.0319(15) Uani 1 1 d . . . . .
O004 O 1.0735(7) 0.6284(8) 0.7440(5) 0.0358(18) Uani 1 1 d . . . . .
H004 H 1.101036 0.560095 0.752381 0.054 Uiso 1 1 calc R U . . .
N005 N 0.8309(8) 0.1303(9) 0.5286(5) 0.0328(19) Uani 1 1 d . . . . .
O006 O 1.0518(8) 0.1749(9) 0.6568(5) 0.042(2) Uani 1 1 d . . . . .
O007 O 0.7089(8) 0.9701(6) 0.7245(6) 0.0390(17) Uani 1 1 d . . . . .
O008 O 1.0612(9) 0.1438(8) 0.8470(6) 0.048(2) Uani 1 1 d . . . . .
N009 N 0.8486(9) 0.0433(10) 0.9518(5) 0.0355(19) Uani 1 1 d . . . . .
O00A O 1.0315(7) 0.4102(6) 0.7737(4) 0.0310(15) Uani 1 1 d . . . . .
O00B O 0.4305(7) 0.6734(8) 0.7562(5) 0.0344(17) Uani 1 1 d . . . . .
H00B H 0.403242 0.741997 0.749113 0.052 Uiso 1 1 calc R U . . .
O00C O 0.7915(9) 0.3313(8) 0.7765(6) 0.046(2) Uani 1 1 d . . . . .
O1 O 0.3297(8) 0.2958(8) 0.8575(5) 0.0459(18) Uani 1 1 d . U . . .
C00E C 0.9132(10) 0.6360(11) 0.7480(6) 0.026(2) Uani 1 1 d . . . . .
O3 O 0.3144(9) 0.3259(9) 0.6766(6) 0.056(2) Uani 1 1 d . . . . .
O00G O 1.1860(9) -0.0281(7) 0.8230(5) 0.048(2) Uani 1 1 d . . . . .
O2 O 0.4515(8) 0.1222(9) 0.8426(5) 0.0436(19) Uani 1 1 d . . . . .
C00I C 0.6204(12) 0.8857(11) 0.7280(6) 0.031(2) Uani 1 1 d . . . . .
O00J O 1.1843(8) 0.0128(8) 0.6337(4) 0.0463(18) Uani 1 1 d . U . . .
O4 O 0.4398(9) 0.1607(8) 0.6529(5) 0.044(2) Uani 1 1 d . . . . .
C00L C 0.7395(11) 0.1792(12) 0.5881(6) 0.044(3) Uani 1 1 d . . . . .
H00L H 0.737627 0.159509 0.648441 0.053 Uiso 1 1 calc R U . . .
C00M C 0.8464(9) 0.7427(11) 0.7361(5) 0.025(3) Uani 1 1 d . . . . .
H00M H 0.911063 0.806869 0.726447 0.030 Uiso 1 1 calc R U . . .
C00N C 0.8138(12) 0.0449(13) 1.0401(6) 0.041(2) Uani 1 1 d . . . . .
H00N H 0.862094 -0.001001 1.084539 0.049 Uiso 1 1 calc R U . . .
C00O C 0.8135(11) 0.5385(10) 0.7627(6) 0.0278(18) Uani 1 1 d . . . . .
N00P N 0.6503(8) 0.2617(10) 0.5473(5) 0.0332(17) Uani 1 1 d . . . . .
C00Q C 0.6553(10) 0.5525(13) 0.7671(6) 0.030(3) Uani 1 1 d . . . . .
H00Q H 0.591566 0.488528 0.778960 0.036 Uiso 1 1 calc R U . . .
C00R C 0.9548(11) 0.0411(12) 0.5458(6) 0.050(3) Uani 1 1 d . . . . .
H00A H 1.011072 0.027989 0.491449 0.060 Uiso 1 1 calc R U . . .
H00C H 0.907197 -0.032644 0.562630 0.060 Uiso 1 1 calc R U . . .
C00S C 1.0704(12) 0.0817(11) 0.6210(7) 0.035(2) Uani 1 1 d . . . . .
C00T C 0.6824(9) 0.7617(11) 0.7377(5) 0.0251(18) Uani 1 1 d . . . . .
C00U C 0.7908(12) 0.1772(12) 0.4460(6) 0.040(2) Uani 1 1 d . . . . .
H00U H 0.833230 0.155734 0.392018 0.048 Uiso 1 1 calc R U . . .
C00V C 0.4822(9) 0.4357(7) 0.5396(5) 0.0390(16) Uani 1 1 d . U . . .
H00D H 0.567189 0.474888 0.511787 0.059 Uiso 1 1 calc R U . . .
H00E H 0.425533 0.491179 0.574388 0.059 Uiso 1 1 calc R U . . .
H00F H 0.413186 0.402256 0.494361 0.059 Uiso 1 1 calc R U . . .
C00W C 0.7023(10) 0.1206(12) 1.0524(6) 0.037(2) Uani 1 1 d . . . . .
H00W H 0.654111 0.136842 1.105813 0.045 Uiso 1 1 calc R U . . .
N00X N 0.6703(8) 0.1721(9) 0.9698(5) 0.0319(18) Uani 1 1 d . . . . .
C00Y C 1.0812(10) 0.0319(14) 0.8544(6) 0.035(2) Uani 1 1 d . . . . .
C00Z C 0.4297(10) 0.2224(10) 0.8785(6) 0.027(2) Uani 1 1 d . . . . .
C010 C 0.4192(11) 0.2658(12) 0.6439(6) 0.030(2) Uani 1 1 d . . . . .
C011 C 0.4921(9) 0.3230(7) 1.0273(5) 0.0386(19) Uani 1 1 d . . . . .
H01A H 0.439368 0.263780 1.060581 0.058 Uiso 1 1 calc R U . . .
H01B H 0.419222 0.383791 1.009966 0.058 Uiso 1 1 calc R U . . .
H01C H 0.575609 0.356131 1.063923 0.058 Uiso 1 1 calc R U . . .
C012 C 0.5456(10) 0.3402(10) 0.5993(6) 0.040(2) Uani 1 1 d . . . . .
H012 H 0.609913 0.377236 0.647064 0.048 Uiso 1 1 calc R U . . .
C013 C 0.6800(10) 0.2593(13) 0.4567(6) 0.038(2) Uani 1 1 d . . . . .
H013 H 0.632601 0.305466 0.412177 0.046 Uiso 1 1 calc R U . . .
C014 C 0.8793(11) 0.4143(8) 0.7720(6) 0.023(2) Uani 1 1 d . . . . .
C015 C 0.7563(11) 0.1192(10) 0.9096(6) 0.036(2) Uani 1 1 d . . . . .
H015 H 0.751981 0.133393 0.848315 0.043 Uiso 1 1 calc R U . . .
C016 C 0.9642(13) -0.0345(11) 0.9107(9) 0.067(4) Uani 1 1 d . . . . .
H01D H 0.909077 -0.091566 0.873052 0.081 Uiso 1 1 calc R U . . .
H01E H 1.021165 -0.077156 0.957626 0.081 Uiso 1 1 calc R U . . .
C017 C 0.5888(10) 0.6661(10) 0.7534(6) 0.027(2) Uani 1 1 d . . . . .
C018 C 0.5598(11) 0.2677(12) 0.9432(7) 0.043(2) Uani 1 1 d . . . . .
H018 H 0.618556 0.328442 0.912344 0.052 Uiso 1 1 calc R U . . .

loop_
_atom_site_aniso_label
_atom_site_aniso_U_11
_atom_site_aniso_U_22
_atom_site_aniso_U_33
_atom_site_aniso_U_23
_atom_site_aniso_U_13
_atom_site_aniso_U_12
Zn01 0.0229(6) 0.0207(6) 0.0304(6) -0.0028(5) -0.0011(4) 0.0090(5)
Zn02 0.0230(6) 0.0210(6) 0.0311(6) -0.0025(5) -0.0018(4) 0.0091(5)
O003 0.029(3) 0.027(4) 0.040(3) -0.001(3) -0.002(3) 0.010(3)
O004 0.023(3) 0.034(4) 0.052(4) 0.009(4) 0.007(3) 0.012(3)
N005 0.030(3) 0.036(5) 0.032(4) -0.008(4) -0.007(3) 0.011(4)
O006 0.032(3) 0.048(5) 0.046(4) -0.020(4) -0.013(3) 0.016(4)
O007 0.034(3) 0.019(4) 0.063(5) 0.003(3) 0.003(3) 0.004(3)
O008 0.041(4) 0.044(6) 0.061(5) 0.026(4) 0.017(4) 0.009(4)
N009 0.033(4) 0.032(4) 0.043(4) 0.017(5) 0.015(3) 0.013(4)
O00A 0.025(3) 0.023(4) 0.045(4) -0.006(3) 0.000(3) 0.017(3)
O00B 0.020(3) 0.037(5) 0.047(4) 0.007(4) 0.006(3) 0.011(3)
O00C 0.035(4) 0.035(5) 0.067(5) 0.011(4) 0.001(4) 0.010(4)
O1 0.044(2) 0.044(2) 0.049(2) -0.0024(13) -0.0074(13) 0.0039(13)
C00E 0.019(4) 0.031(6) 0.029(4) 0.003(4) 0.004(3) 0.009(4)
O3 0.041(4) 0.051(6) 0.077(5) -0.004(5) 0.028(4) 0.015(4)
O00G 0.047(4) 0.033(4) 0.067(5) 0.000(4) 0.028(4) -0.004(4)
O2 0.046(4) 0.038(4) 0.045(4) -0.016(4) -0.013(3) 0.002(4)
C00I 0.033(5) 0.033(6) 0.029(5) 0.005(4) 0.001(4) 0.008(5)
O00J 0.044(2) 0.045(2) 0.049(2) -0.0027(13) -0.0071(13) 0.0051(13)
O4 0.043(4) 0.034(5) 0.056(5) 0.010(4) 0.015(3) 0.012(4)
C00L 0.038(5) 0.065(8) 0.030(4) 0.018(5) 0.007(4) 0.029(6)
C00M 0.020(4) 0.025(7) 0.030(4) 0.002(3) 0.000(3) 0.005(3)
C00N 0.051(5) 0.036(6) 0.034(4) 0.001(5) -0.001(4) -0.002(6)
C00O 0.034(5) 0.018(4) 0.031(4) 0.000(5) 0.004(4) -0.001(5)
N00P 0.026(3) 0.035(4) 0.039(4) 0.007(5) 0.005(3) 0.008(4)
C00Q 0.029(5) 0.022(7) 0.039(5) 0.006(4) 0.010(4) 0.007(4)
C00R 0.046(5) 0.054(6) 0.048(5) -0.041(5) -0.039(4) 0.032(5)
C00S 0.034(4) 0.035(6) 0.036(5) -0.002(5) 0.000(4) 0.007(5)
C00T 0.021(4) 0.032(5) 0.022(4) 0.002(5) 0.002(3) 0.020(5)
C00U 0.055(5) 0.040(6) 0.025(4) -0.010(4) 0.000(4) 0.007(5)
C00V 0.040(3) 0.031(2) 0.046(3) 0.013(2) 0.015(2) 0.013(2)
C00W 0.030(4) 0.049(6) 0.033(4) 0.010(5) 0.003(3) -0.002(5)
N00X 0.022(3) 0.042(5) 0.031(4) -0.006(4) -0.005(3) 0.006(4)
C00Y 0.022(4) 0.045(6) 0.038(5) 0.016(6) 0.002(3) 0.006(5)
C00Z 0.022(3) 0.034(5) 0.025(4) -0.005(4) -0.011(3) 0.005(4)
C010 0.030(4) 0.031(5) 0.029(4) -0.006(5) 0.004(3) 0.007(5)
C011 0.040(4) 0.045(4) 0.030(3) -0.024(3) -0.018(3) 0.032(3)
C012 0.031(4) 0.041(6) 0.047(5) -0.012(4) -0.013(3) 0.001(4)
C013 0.036(4) 0.042(6) 0.037(4) 0.025(5) 0.001(3) 0.013(6)
C014 0.026(4) 0.019(5) 0.024(4) -0.004(4) 0.000(3) 0.014(4)
C015 0.042(5) 0.034(5) 0.032(4) -0.003(4) -0.001(4) 0.010(5)
C016 0.064(7) 0.045(7) 0.098(8) 0.045(6) 0.068(6) 0.039(6)
C017 0.023(4) 0.027(5) 0.030(5) 0.003(4) 0.000(4) 0.010(4)
C018 0.040(5) 0.038(5) 0.052(5) 0.003(5) 0.008(4) 0.008(5)

loop_
_atom_type_symbol
_atom_type_description
_atom_type_scat_dispersion_real
_atom_type_scat_dispersion_imag
_atom_type_scat_source
C C 0.0181 0.0091 'International Tables Vol C Tables 4.2.6.8 and 6.1.1.4'
H H 0.0000 0.0000 'International Tables Vol C Tables 4.2.6.8 and 6.1.1.4'
N N 0.0311 0.0180 'International Tables Vol C Tables 4.2.6.8 and 6.1.1.4'
O O 0.0492 0.0322 'International Tables Vol C Tables 4.2.6.8 and 6.1.1.4'
Zn Zn -1.5491 0.6778 'International Tables Vol C Tables 4.2.6.8 and 6.1.1.4'

loop_
_geom_angle_atom_site_label_1
_geom_angle_atom_site_label_2
_geom_angle_atom_site_label_3
_geom_angle
_geom_angle_site_symmetry_1
_geom_angle_site_symmetry_3
_geom_angle_publ_flag
O003 Zn01 Zn02 177.4(2) . 1_465 ?
O003 Zn01 O00G 97.2(3) . 1_465 ?
O003 Zn01 O2 103.9(3) . 1_565 ?
O003 Zn01 O00J 100.0(3) . 1_465 ?
O003 Zn01 O4 107.2(3) . 1_565 ?
O00G Zn01 Zn02 81.1(2) 1_465 1_465 ?
O2 Zn01 Zn02 74.1(2) 1_565 1_465 ?
O2 Zn01 O00G 88.0(3) 1_565 1_465 ?
O2 Zn01 O00J 156.1(3) 1_565 1_465 ?
O2 Zn01 O4 88.9(4) 1_565 1_565 ?
O00J Zn01 Zn02 82.0(2) 1_465 1_465 ?
O00J Zn01 O00G 88.4(3) 1_465 1_465 ?
O00J Zn01 O4 84.5(3) 1_465 1_565 ?
O4 Zn01 Zn02 74.5(2) 1_565 1_465 ?
O4 Zn01 O00G 155.4(3) 1_565 1_465 ?
O006 Zn02 Zn01 72.8(2) . 1_645 ?
O006 Zn02 O1 154.1(3) . 1_655 ?
O006 Zn02 O3 87.2(3) . 1_655 ?
O008 Zn02 Zn01 75.3(2) . 1_645 ?
O008 Zn02 O006 89.4(4) . . ?
O008 Zn02 O1 89.6(3) . 1_655 ?
O008 Zn02 O3 155.4(3) . 1_655 ?
O00A Zn02 Zn01 176.6(2) . 1_645 ?
O00A Zn02 O006 105.2(3) . . ?
O00A Zn02 O008 107.6(3) . . ?
O00A Zn02 O1 99.7(3) . 1_655 ?
O00A Zn02 O3 96.8(3) . 1_655 ?
O1 Zn02 Zn01 81.9(2) 1_655 1_645 ?
O1 Zn02 O3 83.0(3) 1_655 1_655 ?
O3 Zn02 Zn01 80.4(2) 1_655 1_645 ?
C00I O003 Zn01 127.2(7) . . ?
C00E O004 H004 109.5 . . ?
C00L N005 C00R 127.3(8) . . ?
C00L N005 C00U 107.7(8) . . ?
C00U N005 C00R 125.0(8) . . ?
C00S O006 Zn02 136.0(7) . . ?
C00Y O008 Zn02 131.4(7) . . ?
C00N N009 C016 125.6(10) . . ?
C015 N009 C00N 107.9(9) . . ?
C015 N009 C016 126.4(8) . . ?
C014 O00A Zn02 123.8(6) . . ?
C017 O00B H00B 109.5 . . ?
C00Z O1 Zn02 122.4(7) . 1_455 ?
O004 C00E C00O 124.2(10) . . ?
C00M C00E O004 117.9(9) . . ?
C00M C00E C00O 118.0(8) . . ?
C010 O3 Zn02 124.5(9) . 1_455 ?
C00Y O00G Zn01 123.3(8) . 1_645 ?
C00Z O2 Zn01 133.1(7) . 1_545 ?
O003 C00I C00T 115.2(10) . . ?
O007 C00I O003 123.5(10) . . ?
O007 C00I C00T 121.4(8) . . ?
C00S O00J Zn01 121.8(7) . 1_645 ?
C010 O4 Zn01 132.9(7) . 1_545 ?
N005 C00L H00L 125.5 . . ?
N005 C00L N00P 109.1(8) . . ?
N00P C00L H00L 125.5 . . ?
C00E C00M H00M 118.4 . . ?
C00E C00M C00T 123.2(10) . . ?
C00T C00M H00M 118.4 . . ?
N009 C00N H00N 125.3 . . ?
C00W C00N N009 109.4(10) . . ?
C00W C00N H00N 125.3 . . ?
C00E C00O C014 121.1(8) . . ?
C00Q C00O C00E 121.1(11) . . ?
C00Q C00O C014 117.8(10) . . ?
C00L N00P C012 121.3(7) . . ?
C00L N00P C013 108.0(9) . . ?
C013 N00P C012 130.7(9) . . ?
C00O C00Q H00Q 120.3 . . ?
C00O C00Q C017 119.3(11) . . ?
C017 C00Q H00Q 120.3 . . ?
N005 C00R H00A 109.5 . . ?
N005 C00R H00C 109.5 . . ?
N005 C00R C00S 110.9(9) . . ?
H00A C00R H00C 108.1 . . ?
C00S C00R H00A 109.5 . . ?
C00S C00R H00C 109.5 . . ?
O006 C00S O00J 126.6(10) . . ?
O006 C00S C00R 119.9(10) . . ?
O00J C00S C00R 113.3(10) . . ?
C00M C00T C00I 118.9(10) . . ?
C017 C00T C00I 123.4(8) . . ?
C017 C00T C00M 117.6(10) . . ?
N005 C00U H00U 125.8 . . ?
C013 C00U N005 108.4(8) . . ?
C013 C00U H00U 125.8 . . ?
H00D C00V H00E 109.5 . . ?
H00D C00V H00F 109.5 . . ?
H00E C00V H00F 109.5 . . ?
C012 C00V H00D 109.5 . . ?
C012 C00V H00E 109.5 . . ?
C012 C00V H00F 109.5 . . ?
C00N C00W H00W 127.0 . . ?
C00N C00W N00X 106.0(9) . . ?
N00X C00W H00W 127.0 . . ?
C00W N00X C018 130.6(8) . . ?
C015 N00X C00W 108.5(9) . . ?
C015 N00X C018 120.9(8) . . ?
O008 C00Y C016 116.6(9) . . ?
O00G C00Y O008 127.7(10) . . ?
O00G C00Y C016 115.7(12) . . ?
O1 C00Z O2 127.7(8) . . ?
O1 C00Z C018 114.4(10) . . ?
O2 C00Z C018 116.8(9) . . ?
O3 C010 C012 113.2(11) . . ?
O4 C010 O3 127.0(11) . . ?
O4 C010 C012 119.1(9) . . ?
H01A C011 H01B 109.5 . . ?
H01A C011 H01C 109.5 . . ?
H01B C011 H01C 109.5 . . ?
C018 C011 H01A 109.5 . . ?
C018 C011 H01B 109.5 . . ?
C018 C011 H01C 109.5 . . ?
N00P C012 C010 109.7(9) . . ?
N00P C012 H012 107.7 . . ?
C00V C012 N00P 109.4(8) . . ?
C00V C012 C010 114.4(7) . . ?
C00V C012 H012 107.7 . . ?
C010 C012 H012 107.7 . . ?
N00P C013 H013 126.7 . . ?
C00U C013 N00P 106.5(8) . . ?
C00U C013 H013 126.7 . . ?
O00A C014 C00O 113.6(8) . . ?
O00C C014 O00A 126.4(8) . . ?
O00C C014 C00O 120.1(7) . . ?
N009 C015 N00X 108.0(8) . . ?
N009 C015 H015 126.0 . . ?
N00X C015 H015 126.0 . . ?
N009 C016 C00Y 113.1(10) . . ?
N009 C016 H01D 109.0 . . ?
N009 C016 H01E 109.0 . . ?
C00Y C016 H01D 109.0 . . ?
C00Y C016 H01E 109.0 . . ?
H01D C016 H01E 107.8 . . ?
O00B C017 C00Q 116.4(9) . . ?
O00B C017 C00T 122.9(9) . . ?
C00T C017 C00Q 120.7(8) . . ?
N00X C018 C00Z 111.2(10) . . ?
N00X C018 C011 109.6(7) . . ?
N00X C018 H018 108.1 . . ?
C00Z C018 C011 111.6(7) . . ?
C00Z C018 H018 108.1 . . ?
C011 C018 H018 108.1 . . ?

loop_
_geom_bond_atom_site_label_1
_geom_bond_atom_site_label_2
_geom_bond_distance
_geom_bond_site_symmetry_2
_geom_bond_publ_flag
Zn01 Zn02 3.0866(8) 1_465 ?
Zn01 O003 1.937(7) . ?
Zn01 O00G 2.061(7) 1_465 ?
Zn01 O2 2.038(7) 1_565 ?
Zn01 O00J 2.051(7) 1_465 ?
Zn01 O4 2.057(8) 1_565 ?
Zn02 O006 2.053(7) . ?
Zn02 O008 2.021(8) . ?
Zn02 O00A 1.982(7) . ?
Zn02 O1 2.055(7) 1_655 ?
Zn02 O3 2.056(8) 1_655 ?
O003 C00I 1.298(12) . ?
O004 H004 0.8200 . ?
O004 C00E 1.376(10) . ?
N005 C00L 1.327(12) . ?
N005 C00R 1.482(13) . ?
N005 C00U 1.378(12) . ?
O006 C00S 1.201(14) . ?
O007 C00I 1.224(13) . ?
O008 C00Y 1.288(18) . ?
N009 C00N 1.365(11) . ?
N009 C015 1.315(14) . ?
N009 C016 1.477(13) . ?
O00A C014 1.301(11) . ?
O00B H00B 0.8200 . ?
O00B C017 1.357(10) . ?
O00C C014 1.210(12) . ?
O1 C00Z 1.227(12) . ?
C00E C00M 1.351(15) . ?
C00E C00O 1.421(15) . ?
O3 C010 1.240(12) . ?
O00G C00Y 1.233(14) . ?
O2 C00Z 1.276(14) . ?
C00I C00T 1.512(15) . ?
O00J C00S 1.258(13) . ?
O4 C010 1.215(17) . ?
C00L H00L 0.9300 . ?
C00L N00P 1.342(14) . ?
C00M H00M 0.9300 . ?
C00M C00T 1.419(11) . ?
C00N H00N 0.9300 . ?
C00N C00W 1.302(17) . ?
C00O C00Q 1.365(12) . ?
C00O C014 1.525(14) . ?
N00P C012 1.502(13) . ?
N00P C013 1.387(11) . ?
C00Q H00Q 0.9300 . ?
C00Q C017 1.424(16) . ?
C00R H00A 0.9700 . ?
C00R H00C 0.9700 . ?
C00R C00S 1.541(12) . ?
C00T C017 1.376(16) . ?
C00U H00U 0.9300 . ?
C00U C013 1.343(16) . ?
C00V H00D 0.9600 . ?
C00V H00E 0.9600 . ?
C00V H00F 0.9600 . ?
C00V C012 1.495(13) . ?
C00W H00W 0.9300 . ?
C00W N00X 1.386(12) . ?
N00X C015 1.326(12) . ?
N00X C018 1.485(15) . ?
C00Y C016 1.530(13) . ?
C00Z C018 1.537(13) . ?
C010 C012 1.543(15) . ?
C011 H01A 0.9600 . ?
C011 H01B 0.9600 . ?
C011 H01C 0.9600 . ?
C011 C018 1.537(12) . ?
C012 H012 0.9800 . ?
C013 H013 0.9300 . ?
C015 H015 0.9300 . ?
C016 H01D 0.9700 . ?
C016 H01E 0.9700 . ?
C018 H018 0.9800 . ?

loop_
_geom_torsion_atom_site_label_1
_geom_torsion_atom_site_label_2
_geom_torsion_atom_site_label_3
_geom_torsion_atom_site_label_4
_geom_torsion
_geom_torsion_site_symmetry_1
_geom_torsion_site_symmetry_2
_geom_torsion_site_symmetry_3
_geom_torsion_site_symmetry_4
_geom_torsion_publ_flag
Zn01 O003 C00I O007 -11.9(14) . . . . ?
Zn01 O003 C00I C00T 167.1(6) . . . . ?
Zn01 O00G C00Y O008 -7.1(18) 1_645 . . . ?
Zn01 O00G C00Y C016 174.7(8) 1_645 . . . ?
Zn01 O2 C00Z O1 2.5(17) 1_545 . . . ?
Zn01 O2 C00Z C018 -165.0(7) 1_545 . . . ?
Zn01 O00J C00S O006 10.3(16) 1_645 . . . ?
Zn01 O00J C00S C00R -174.8(8) 1_645 . . . ?
Zn01 O4 C010 O3 -11(2) 1_545 . . . ?
Zn01 O4 C010 C012 159.0(6) 1_545 . . . ?
Zn02 O006 C00S O00J -11.9(19) . . . . ?
Zn02 O006 C00S C00R 173.5(8) . . . . ?
Zn02 O008 C00Y O00G 15(2) . . . . ?
Zn02 O008 C00Y C016 -166.5(8) . . . . ?
Zn02 O00A C014 O00C 10.6(13) . . . . ?
Zn02 O00A C014 C00O -168.8(6) . . . . ?
Zn02 O1 C00Z O2 6.9(15) 1_455 . . . ?
Zn02 O1 C00Z C018 174.6(6) 1_455 . . . ?
Zn02 O3 C010 O4 4.5(17) 1_455 . . . ?
Zn02 O3 C010 C012 -166.4(6) 1_455 . . . ?
O003 C00I C00T C00M 176.3(7) . . . . ?
O003 C00I C00T C017 -7.6(13) . . . . ?
O004 C00E C00M C00T 179.3(8) . . . . ?
O004 C00E C00O C00Q 179.1(9) . . . . ?
O004 C00E C00O C014 -2.3(14) . . . . ?
N005 C00L N00P C012 -174.1(9) . . . . ?
N005 C00L N00P C013 3.9(14) . . . . ?
N005 C00R C00S O006 0.1(15) . . . . ?
N005 C00R C00S O00J -175.2(9) . . . . ?
N005 C00U C013 N00P -0.8(13) . . . . ?
O007 C00I C00T C00M -4.7(14) . . . . ?
O007 C00I C00T C017 171.4(10) . . . . ?
O008 C00Y C016 N009 -2.6(17) . . . . ?
N009 C00N C00W N00X -2.5(13) . . . . ?
O1 C00Z C018 N00X 176.4(8) . . . . ?
O1 C00Z C018 C011 53.7(13) . . . . ?
C00E C00M C00T C00I 177.2(8) . . . . ?
C00E C00M C00T C017 0.9(11) . . . . ?
C00E C00O C00Q C017 2.3(12) . . . . ?
C00E C00O C014 O00A 6.1(12) . . . . ?
C00E C00O C014 O00C -173.3(10) . . . . ?
O3 C010 C012 N00P -169.6(8) . . . . ?
O3 C010 C012 C00V -46.3(12) . . . . ?
O00G C00Y C016 N009 175.8(10) . . . . ?
O2 C00Z C018 N00X -14.4(12) . . . . ?
O2 C00Z C018 C011 -137.1(10) . . . . ?
C00I C00T C017 O00B 4.1(14) . . . . ?
C00I C00T C017 C00Q -176.3(9) . . . . ?
O4 C010 C012 N00P 18.7(12) . . . . ?
O4 C010 C012 C00V 142.1(10) . . . . ?
C00L N005 C00R C00S -52.4(16) . . . . ?
C00L N005 C00U C013 3.1(13) . . . . ?
C00L N00P C012 C00V 170.4(10) . . . . ?
C00L N00P C012 C010 -63.4(12) . . . . ?
C00L N00P C013 C00U -1.9(14) . . . . ?
C00M C00E C00O C00Q -1.7(13) . . . . ?
C00M C00E C00O C014 177.0(8) . . . . ?
C00M C00T C017 O00B -179.8(8) . . . . ?
C00M C00T C017 C00Q -0.2(13) . . . . ?
C00N N009 C015 N00X 3.0(13) . . . . ?
C00N N009 C016 C00Y -128.7(12) . . . . ?
C00N C00W N00X C015 4.4(12) . . . . ?
C00N C00W N00X C018 -177.1(11) . . . . ?
C00O C00E C00M C00T 0.0(13) . . . . ?
C00O C00Q C017 O00B 178.2(8) . . . . ?
C00O C00Q C017 C00T -1.4(13) . . . . ?
C00Q C00O C014 O00A -175.2(7) . . . . ?
C00Q C00O C014 O00C 5.3(13) . . . . ?
C00R N005 C00L N00P 175.7(11) . . . . ?
C00R N005 C00U C013 -176.8(11) . . . . ?
C00U N005 C00L N00P -4.3(13) . . . . ?
C00U N005 C00R C00S 127.5(11) . . . . ?
C00W N00X C015 N009 -4.6(12) . . . . ?
C00W N00X C018 C00Z -115.1(12) . . . . ?
C00W N00X C018 C011 8.8(16) . . . . ?
C012 N00P C013 C00U 175.9(10) . . . . ?
C013 N00P C012 C00V -7.1(15) . . . . ?
C013 N00P C012 C010 119.1(12) . . . . ?
C014 C00O C00Q C017 -176.3(8) . . . . ?
C015 N009 C00N C00W -0.2(14) . . . . ?
C015 N009 C016 C00Y 54.6(17) . . . . ?
C015 N00X C018 C00Z 63.3(12) . . . . ?
C015 N00X C018 C011 -172.8(9) . . . . ?
C016 N009 C00N C00W -177.4(12) . . . . ?
C016 N009 C015 N00X -179.9(11) . . . . ?
C018 N00X C015 N009 176.7(10) . . . . ?

loop_
_twin_individual_id
_twin_individual_mass_fraction_refined
1 0.50(9)
2 0.50(9)
